data_8106421
loop_
_publ_author_name
'Jambi, Suhair M. S.'
'Al-Obaid, Abdul-Rahman M.'
'Hosten, Eric C.'
'Betz, Richard'
'Bari, Ahmed'

_publ_section_title
;
 Crystal structure of 1-(benzo[d]thiazol-2-yl)-3-phenylthiourea,
 C14H11N3S2
;
_journal_issue 1
_journal_name_full 'Zeitschrift f\"ur Kristallographie - New Crystal Structures'
_journal_page_first 29
_journal_page_last 30
_journal_paper_doi 10.1515/ncrs-2016-0114
_journal_volume 232
_journal_year 2017
_chemical_formula_moiety 'C14 H11 N3 S2'
_chemical_formula_sum 'C14 H11 N3 S2'
_chemical_formula_weight 285.38
_chemical_melting_point 480.15
_chemical_name_systematic 1-(benzo[d]thiazol-2-yl)-3-phenylthiourea
_space_group_crystal_system triclinic
_space_group_IT_number 2
_space_group_name_Hall '-P 1'
_space_group_name_H-M_alt 'P -1'
_symmetry_cell_setting triclinic
_symmetry_space_group_name_H-M 'P -1'
_atom_sites_solution_hydrogens mixed
_cell_angle_alpha 72.899(4)
_cell_angle_beta 81.833(4)
_cell_angle_gamma 86.796(5)
_cell_formula_units_Z 2
_cell_length_a 5.7607(5)
_cell_length_b 9.8397(9)
_cell_length_c 12.0920(11)
_cell_measurement_reflns_used 6149
_cell_measurement_temperature 200(2)
_cell_measurement_theta_max 28.28
_cell_measurement_theta_min 2.37
_cell_volume 648.40(10)
_computing_cell_refinement 'APEX2 v2011.4-1 [7]'
_computing_data_collection 'Bruker Instrument Service v2011.4.0.0'
_computing_data_reduction 'SAINT V7.68A [7]'
_computing_molecular_graphics 'Ortep-3 for Windows [10]'
_computing_publication_material 'PLATON [11] and MERCURY [12]'
_computing_structure_refinement 'SHELXL-2014/7 [8] and ShelXle [9]'
_computing_structure_solution 'SHELXT-2014/7 [8]'
_diffrn_ambient_temperature 200(2)
_diffrn_detector_area_resol_mean 8.3333
_diffrn_measured_fraction_theta_full 0.999
_diffrn_measured_fraction_theta_max 0.991
_diffrn_measurement_device_type 'Bruker APEX-II CCD'
_diffrn_measurement_method '\f and \w scans'
_diffrn_radiation_monochromator graphite
_diffrn_radiation_source 'sealed tube'
_diffrn_radiation_type MoK\a
_diffrn_radiation_wavelength 0.71073
_diffrn_reflns_av_R_equivalents 0.0167
_diffrn_reflns_av_unetI/netI 0.0183
_diffrn_reflns_Laue_measured_fraction_full 0.999
_diffrn_reflns_Laue_measured_fraction_max 0.991
_diffrn_reflns_limit_h_max 7
_diffrn_reflns_limit_h_min -7
_diffrn_reflns_limit_k_max 12
_diffrn_reflns_limit_k_min -13
_diffrn_reflns_limit_l_max 15
_diffrn_reflns_limit_l_min -16
_diffrn_reflns_number 11092
_diffrn_reflns_point_group_measured_fraction_full 0.999
_diffrn_reflns_point_group_measured_fraction_max 0.991
_diffrn_reflns_theta_full 25.242
_diffrn_reflns_theta_max 28.344
_diffrn_reflns_theta_min 1.777
_exptl_absorpt_coefficient_mu 0.398
_exptl_absorpt_correction_T_max 1.0000
_exptl_absorpt_correction_T_min 0.9397
_exptl_absorpt_correction_type numerical
_exptl_absorpt_process_details 'SADABS V2008/1 [7]'
_exptl_crystal_colour colourless
_exptl_crystal_density_diffrn 1.462
_exptl_crystal_density_method 'not measured'
_exptl_crystal_description block
_exptl_crystal_F_000 296
_exptl_crystal_size_max 0.292
_exptl_crystal_size_mid 0.128
_exptl_crystal_size_min 0.096
_refine_diff_density_max 0.286
_refine_diff_density_min -0.236
_refine_diff_density_rms 0.042
_refine_ls_extinction_coef .
_refine_ls_extinction_method none
_refine_ls_goodness_of_fit_ref 1.036
_refine_ls_hydrogen_treatment mixed
_refine_ls_matrix_type full
_refine_ls_number_parameters 180
_refine_ls_number_reflns 3208
_refine_ls_number_restraints 0
_refine_ls_restrained_S_all 1.036
_refine_ls_R_factor_all 0.0369
_refine_ls_R_factor_gt 0.0295
_refine_ls_shift/su_max 0.000
_refine_ls_shift/su_mean 0.000
_refine_ls_structure_factor_coef Fsqd
_refine_ls_weighting_details 'w=1/[\s^2^(Fo^2^)+(0.0407P)^2^+0.1779P] where P=(Fo^2^+2Fc^2^)/3'
_refine_ls_weighting_scheme calc
_refine_ls_wR_factor_gt 0.0756
_refine_ls_wR_factor_ref 0.0797
_reflns_Friedel_coverage 0.000
_reflns_Friedel_fraction_full .
_reflns_Friedel_fraction_max .
_reflns_number_gt 2727
_reflns_number_total 3208
_reflns_threshold_expression 'I > 2\s(I)'
_cod_data_source_file suppl_j_ncrs-2016-0114_suppl.cif
_cod_data_source_block fa435
_cod_original_sg_symbol_H-M P-1
_cod_database_code 8106421
_shelx_space_group_comment
;
The symmetry employed for this shelxl refinement is uniquely defined
by the following loop, which should always be used as a source of
symmetry information in preference to the above space-group names.
They are only intended as comments.
;
_shelx_estimated_absorpt_t_min 0.893
_shelx_estimated_absorpt_t_max 0.963

loop_
_space_group_symop_operation_xyz
'x, y, z'
'-x, -y, -z'

loop_
_atom_site_label
_atom_site_type_symbol
_atom_site_fract_x
_atom_site_fract_y
_atom_site_fract_z
_atom_site_U_iso_or_equiv
_atom_site_adp_type
_atom_site_occupancy
_atom_site_site_symmetry_order
_atom_site_calc_flag
_atom_site_refinement_flags_posn
_atom_site_refinement_flags_adp
_atom_site_refinement_flags_occupancy
_atom_site_disorder_assembly
_atom_site_disorder_group
S1 S 0.52415(6) 0.21877(4) 0.04377(3) 0.03350(10) Uani 1 1 d . . . . .
S2 S 0.97738(6) 0.62320(4) 0.12544(3) 0.03461(10) Uani 1 1 d . . . . .
N1 N 0.3575(2) 0.31363(12) 0.21867(10) 0.0309(2) Uani 1 1 d . . . . .
N2 N 0.7045(2) 0.42561(12) 0.10813(10) 0.0302(2) Uani 1 1 d . . . . .
N3 N 0.5713(2) 0.52743(12) 0.25406(10) 0.0302(2) Uani 1 1 d . . . . .
C1 C 0.5267(2) 0.32936(13) 0.13329(11) 0.0270(3) Uani 1 1 d . . . . .
C2 C 0.7384(2) 0.52145(14) 0.16729(11) 0.0275(3) Uani 1 1 d . . . . .
C11 C 0.2086(2) 0.20706(14) 0.21941(11) 0.0293(3) Uani 1 1 d . . . . .
C12 C 0.2731(2) 0.14077(14) 0.13170(11) 0.0294(3) Uani 1 1 d . . . . .
C13 C 0.1418(3) 0.03087(15) 0.12302(14) 0.0371(3) Uani 1 1 d . . . . .
H13 H 0.1866 -0.0140 0.0634 0.045 Uiso 1 1 calc R U . . .
C14 C -0.0547(3) -0.01135(15) 0.20297(14) 0.0403(3) Uani 1 1 d . . . . .
H14 H -0.1452 -0.0874 0.1993 0.048 Uiso 1 1 calc R U . . .
C15 C -0.1224(3) 0.05579(16) 0.28892(14) 0.0416(3) Uani 1 1 d . . . . .
H15 H -0.2604 0.0262 0.3423 0.050 Uiso 1 1 calc R U . . .
C16 C 0.0074(3) 0.16477(16) 0.29816(13) 0.0385(3) Uani 1 1 d . . . . .
H16 H -0.0399 0.2100 0.3573 0.046 Uiso 1 1 calc R U . . .
C21 C 0.5700(2) 0.61661(13) 0.32819(11) 0.0267(3) Uani 1 1 d . . . . .
C22 C 0.3846(2) 0.71053(15) 0.33253(12) 0.0334(3) Uani 1 1 d . . . . .
H22 H 0.2682 0.7209 0.2822 0.040 Uiso 1 1 calc R U . . .
C23 C 0.3699(3) 0.78996(16) 0.41141(13) 0.0378(3) Uani 1 1 d . . . . .
H23 H 0.2436 0.8557 0.4146 0.045 Uiso 1 1 calc R U . . .
C24 C 0.5378(3) 0.77356(15) 0.48492(12) 0.0362(3) Uani 1 1 d . . . . .
H24 H 0.5259 0.8266 0.5397 0.043 Uiso 1 1 calc R U . . .
C25 C 0.7234(3) 0.68014(16) 0.47892(12) 0.0359(3) Uani 1 1 d . . . . .
H25 H 0.8401 0.6701 0.5291 0.043 Uiso 1 1 calc R U . . .
C26 C 0.7413(2) 0.60096(15) 0.40059(12) 0.0326(3) Uani 1 1 d . . . . .
H26 H 0.8694 0.5367 0.3966 0.039 Uiso 1 1 calc R U . . .
H2 H 0.810(3) 0.4243(18) 0.0503(16) 0.043(5) Uiso 1 1 d . . . . .
H3 H 0.452(3) 0.4781(19) 0.2650(15) 0.043(5) Uiso 1 1 d . . . . .

loop_
_atom_site_aniso_label
_atom_site_aniso_U_11
_atom_site_aniso_U_22
_atom_site_aniso_U_33
_atom_site_aniso_U_23
_atom_site_aniso_U_13
_atom_site_aniso_U_12
S1 0.03315(18) 0.0410(2) 0.03264(18) -0.02180(15) -0.00072(13) -0.00198(14)
S2 0.02909(18) 0.0468(2) 0.03166(18) -0.01955(15) 0.00574(13) -0.01202(14)
N1 0.0346(6) 0.0301(6) 0.0295(5) -0.0135(5) 0.0035(5) -0.0068(5)
N2 0.0299(6) 0.0359(6) 0.0272(5) -0.0156(5) 0.0046(4) -0.0059(5)
N3 0.0298(6) 0.0340(6) 0.0296(5) -0.0166(5) 0.0066(4) -0.0102(5)
C1 0.0296(6) 0.0276(6) 0.0257(6) -0.0112(5) -0.0028(5) 0.0010(5)
C2 0.0283(6) 0.0310(6) 0.0238(6) -0.0098(5) -0.0009(5) -0.0024(5)
C11 0.0339(7) 0.0257(6) 0.0289(6) -0.0092(5) -0.0027(5) -0.0032(5)
C12 0.0318(7) 0.0281(6) 0.0304(6) -0.0110(5) -0.0066(5) 0.0019(5)
C13 0.0417(8) 0.0330(7) 0.0437(8) -0.0190(6) -0.0123(6) 0.0010(6)
C14 0.0431(8) 0.0295(7) 0.0511(9) -0.0124(6) -0.0114(7) -0.0068(6)
C15 0.0423(8) 0.0358(8) 0.0447(8) -0.0092(6) 0.0007(7) -0.0121(6)
C16 0.0428(8) 0.0366(8) 0.0367(7) -0.0149(6) 0.0057(6) -0.0110(6)
C21 0.0299(6) 0.0269(6) 0.0232(5) -0.0095(5) 0.0050(5) -0.0082(5)
C22 0.0321(7) 0.0375(7) 0.0320(7) -0.0129(6) -0.0021(5) -0.0017(6)
C23 0.0396(8) 0.0356(7) 0.0398(8) -0.0171(6) 0.0016(6) 0.0026(6)
C24 0.0464(8) 0.0345(7) 0.0301(7) -0.0160(6) 0.0047(6) -0.0089(6)
C25 0.0385(7) 0.0425(8) 0.0292(7) -0.0132(6) -0.0036(6) -0.0075(6)
C26 0.0319(7) 0.0354(7) 0.0312(7) -0.0122(6) -0.0008(5) -0.0005(6)

loop_
_atom_type_symbol
_atom_type_description
_atom_type_scat_dispersion_real
_atom_type_scat_dispersion_imag
_atom_type_scat_source
C C 0.0033 0.0016 'International Tables Vol C Tables 4.2.6.8 and 6.1.1.4'
H H 0.0000 0.0000 'International Tables Vol C Tables 4.2.6.8 and 6.1.1.4'
N N 0.0061 0.0033 'International Tables Vol C Tables 4.2.6.8 and 6.1.1.4'
S S 0.1246 0.1234 'International Tables Vol C Tables 4.2.6.8 and 6.1.1.4'

loop_
_geom_angle_atom_site_label_1
_geom_angle_atom_site_label_2
_geom_angle_atom_site_label_3
_geom_angle
_geom_angle_site_symmetry_1
_geom_angle_site_symmetry_3
C12 S1 C1 88.46(6) . .
C1 N1 C11 110.39(11) . .
C1 N2 C2 127.44(11) . .
C1 N2 H2 116.7(11) . .
C2 N2 H2 115.9(11) . .
C2 N3 C21 125.91(11) . .
C2 N3 H3 118.3(12) . .
C21 N3 H3 115.7(12) . .
N1 C1 N2 125.19(11) . .
N1 C1 S1 116.47(10) . .
N2 C1 S1 118.34(9) . .
N3 C2 N2 115.93(11) . .
N3 C2 S2 124.73(10) . .
N2 C2 S2 119.33(9) . .
N1 C11 C16 125.29(12) . .
N1 C11 C12 114.98(12) . .
C16 C11 C12 119.73(12) . .
C13 C12 C11 121.17(13) . .
C13 C12 S1 129.14(11) . .
C11 C12 S1 109.68(10) . .
C14 C13 C12 118.34(13) . .
C14 C13 H13 120.8 . .
C12 C13 H13 120.8 . .
C13 C14 C15 120.80(13) . .
C13 C14 H14 119.6 . .
C15 C14 H14 119.6 . .
C16 C15 C14 121.14(15) . .
C16 C15 H15 119.4 . .
C14 C15 H15 119.4 . .
C15 C16 C11 118.80(13) . .
C15 C16 H16 120.6 . .
C11 C16 H16 120.6 . .
C22 C21 C26 120.94(11) . .
C22 C21 N3 118.37(12) . .
C26 C21 N3 120.50(12) . .
C21 C22 C23 119.29(13) . .
C21 C22 H22 120.4 . .
C23 C22 H22 120.4 . .
C24 C23 C22 120.14(14) . .
C24 C23 H23 119.9 . .
C22 C23 H23 119.9 . .
C23 C24 C25 119.94(12) . .
C23 C24 H24 120.0 . .
C25 C24 H24 120.0 . .
C24 C25 C26 120.63(13) . .
C24 C25 H25 119.7 . .
C26 C25 H25 119.7 . .
C25 C26 C21 119.06(13) . .
C25 C26 H26 120.5 . .
C21 C26 H26 120.5 . .

loop_
_geom_bond_atom_site_label_1
_geom_bond_atom_site_label_2
_geom_bond_distance
_geom_bond_site_symmetry_2
S1 C12 1.7373(14) .
S1 C1 1.7479(12) .
S2 C2 1.6767(13) .
N1 C1 1.2948(16) .
N1 C11 1.3888(16) .
N2 C1 1.3742(17) .
N2 C2 1.3772(16) .
N2 H2 0.860(18) .
N3 C2 1.3321(16) .
N3 C21 1.4262(15) .
N3 H3 0.836(18) .
C11 C16 1.389(2) .
C11 C12 1.3985(17) .
C12 C13 1.3905(18) .
C13 C14 1.376(2) .
C13 H13 0.9500 .
C14 C15 1.389(2) .
C14 H14 0.9500 .
C15 C16 1.380(2) .
C15 H15 0.9500 .
C16 H16 0.9500 .
C21 C22 1.3782(19) .
C21 C26 1.3830(18) .
C22 C23 1.3913(19) .
C22 H22 0.9500 .
C23 C24 1.377(2) .
C23 H23 0.9500 .
C24 C25 1.378(2) .
C24 H24 0.9500 .
C25 C26 1.3828(18) .
C25 H25 0.9500 .
C26 H26 0.9500 .

loop_
_geom_hbond_atom_site_label_D
_geom_hbond_atom_site_label_H
_geom_hbond_atom_site_label_A
_geom_hbond_distance_DH
_geom_hbond_distance_HA
_geom_hbond_distance_DA
_geom_hbond_angle_DHA
_geom_hbond_site_symmetry_A
N2 H2 S2 0.860(18) 2.454(18) 3.2856(12) 163.0(15) 2_765
N3 H3 N1 0.836(18) 1.987(18) 2.6633(15) 137.5(16) .

loop_
_geom_torsion_atom_site_label_1
_geom_torsion_atom_site_label_2
_geom_torsion_atom_site_label_3
_geom_torsion_atom_site_label_4
_geom_torsion
_geom_torsion_site_symmetry_1
_geom_torsion_site_symmetry_2
_geom_torsion_site_symmetry_3
_geom_torsion_site_symmetry_4
C11 N1 C1 N2 -179.82(13) . . . .
C11 N1 C1 S1 0.49(15) . . . .
C2 N2 C1 N1 0.4(2) . . . .
C2 N2 C1 S1 -179.93(11) . . . .
C12 S1 C1 N1 -1.22(11) . . . .
C12 S1 C1 N2 179.07(11) . . . .
C21 N3 C2 N2 179.06(12) . . . .
C21 N3 C2 S2 -2.3(2) . . . .
C1 N2 C2 N3 -4.7(2) . . . .
C1 N2 C2 S2 176.56(11) . . . .
C1 N1 C11 C16 -178.83(14) . . . .
C1 N1 C11 C12 0.78(17) . . . .
N1 C11 C12 C13 179.09(13) . . . .
C16 C11 C12 C13 -1.3(2) . . . .
N1 C11 C12 S1 -1.66(15) . . . .
C16 C11 C12 S1 177.97(11) . . . .
C1 S1 C12 C13 -179.30(14) . . . .
C1 S1 C12 C11 1.53(10) . . . .
C11 C12 C13 C14 0.2(2) . . . .
S1 C12 C13 C14 -178.92(11) . . . .
C12 C13 C14 C15 1.1(2) . . . .
C13 C14 C15 C16 -1.2(2) . . . .
C14 C15 C16 C11 0.1(2) . . . .
N1 C11 C16 C15 -179.28(14) . . . .
C12 C11 C16 C15 1.1(2) . . . .
C2 N3 C21 C22 121.96(15) . . . .
C2 N3 C21 C26 -63.04(19) . . . .
C26 C21 C22 C23 -0.3(2) . . . .
N3 C21 C22 C23 174.67(12) . . . .
C21 C22 C23 C24 -0.6(2) . . . .
C22 C23 C24 C25 1.2(2) . . . .
C23 C24 C25 C26 -0.8(2) . . . .
C24 C25 C26 C21 -0.1(2) . . . .
C22 C21 C26 C25 0.6(2) . . . .
N3 C21 C26 C25 -174.22(12) . . . .
